data_4131974
loop_
_publ_author_name
'Karak, Suvendu'
'Kumar, Sushil'
'Pachfule, Pradip'
'Banerjee, Rahul'

_publ_section_title
;
 Porosity Prediction through Hydrogen Bonding in Covalent Organic
 Frameworks.
;
_journal_issue 15
_journal_name_full 'Journal of the American Chemical Society'
_journal_page_first 5138
_journal_page_last 5145
_journal_paper_doi 10.1021/jacs.7b13558
_journal_volume 140
_journal_year 2018
_chemical_formula_moiety 'C12 H14 N2 O2, 2(C6 H4 N O5 S)'
_chemical_formula_sum 'C24 H22 N4 O12 S2'
_chemical_formula_weight 622.57
_space_group_crystal_system monoclinic
_space_group_IT_number 14
_space_group_name_Hall '-P 2yn'
_space_group_name_H-M_alt 'P 1 21/n 1'
_atom_sites_solution_hydrogens mixed
_audit_creation_method SHELXL-2016/6
_cell_angle_alpha 90
_cell_angle_beta 100.742(6)
_cell_angle_gamma 90
_cell_formula_units_Z 2
_cell_length_a 12.9855(9)
_cell_length_b 7.3929(5)
_cell_length_c 13.8095(8)
_cell_measurement_reflns_used 2292
_cell_measurement_temperature 293(2)
_cell_measurement_theta_max 25.00
_cell_measurement_theta_min 3.01
_cell_volume 1302.49(15)
_computing_structure_refinement 'SHELXL-2016/6 (Sheldrick, 2016)'
_diffrn_ambient_temperature 293(2)
_diffrn_measured_fraction_theta_full 0.999
_diffrn_measured_fraction_theta_max 0.999
_diffrn_measurement_device_type 'Supernova (Mo) X-ray source'
_diffrn_measurement_method '\w scans'
_diffrn_radiation_type MoK\a
_diffrn_radiation_wavelength 0.71073
_diffrn_reflns_av_R_equivalents 0.0266
_diffrn_reflns_av_unetI/netI 0.0347
_diffrn_reflns_Laue_measured_fraction_full 0.999
_diffrn_reflns_Laue_measured_fraction_max 0.999
_diffrn_reflns_limit_h_max 15
_diffrn_reflns_limit_h_min -11
_diffrn_reflns_limit_k_max 8
_diffrn_reflns_limit_k_min -8
_diffrn_reflns_limit_l_max 16
_diffrn_reflns_limit_l_min -16
_diffrn_reflns_number 4741
_diffrn_reflns_point_group_measured_fraction_full 0.999
_diffrn_reflns_point_group_measured_fraction_max 0.999
_diffrn_reflns_theta_full 24.996
_diffrn_reflns_theta_max 24.996
_diffrn_reflns_theta_min 3.003
_diffrn_source 'fine focus sealed tube'
_exptl_absorpt_coefficient_mu 0.280
_exptl_absorpt_correction_T_max 0.946
_exptl_absorpt_correction_T_min 0.935
_exptl_absorpt_correction_type multi-scan
_exptl_absorpt_process_details crysalispro
_exptl_crystal_colour colorless
_exptl_crystal_density_diffrn 1.587
_exptl_crystal_description block
_exptl_crystal_F_000 644
_exptl_crystal_size_max 0.240
_exptl_crystal_size_mid 0.220
_exptl_crystal_size_min 0.200
_refine_diff_density_max 0.543
_refine_diff_density_min -0.334
_refine_diff_density_rms 0.057
_refine_ls_extinction_method none
_refine_ls_goodness_of_fit_ref 1.058
_refine_ls_hydrogen_treatment mixed
_refine_ls_matrix_type full
_refine_ls_number_parameters 206
_refine_ls_number_reflns 2292
_refine_ls_number_restraints 1
_refine_ls_restrained_S_all 1.058
_refine_ls_R_factor_all 0.0497
_refine_ls_R_factor_gt 0.0437
_refine_ls_shift/su_max 0.001
_refine_ls_shift/su_mean 0.000
_refine_ls_structure_factor_coef Fsqd
_refine_ls_weighting_details 'w=1/[\s^2^(Fo^2^)+(0.0521P)^2^+0.9522P] where P=(Fo^2^+2Fc^2^)/3'
_refine_ls_weighting_scheme calc
_refine_ls_wR_factor_gt 0.1127
_refine_ls_wR_factor_ref 0.1166
_reflns_Friedel_coverage 0.000
_reflns_number_gt 2003
_reflns_number_total 2292
_reflns_threshold_expression 'I > 2\s(I)'
_cod_data_source_file ja7b13558_si_002.cif
_cod_data_source_block NBSA-BD-(OH)2
_cod_original_sg_symbol_H-M 'P 21/n'
_cod_database_code 4131974
_shelx_shelxl_version_number 2016/6
_shelx_space_group_comment
;
The symmetry employed for this shelxl refinement is uniquely defined
by the following loop, which should always be used as a source of
symmetry information in preference to the above space-group names.
They are only intended as comments.
;
_shelx_estimated_absorpt_t_min 0.936
_shelx_estimated_absorpt_t_max 0.946

loop_
_space_group_symop_operation_xyz
'x, y, z'
'-x+1/2, y+1/2, -z+1/2'
'-x, -y, -z'
'x-1/2, -y-1/2, z-1/2'

loop_
_atom_site_label
_atom_site_type_symbol
_atom_site_fract_x
_atom_site_fract_y
_atom_site_fract_z
_atom_site_U_iso_or_equiv
_atom_site_adp_type
_atom_site_occupancy
_atom_site_site_symmetry_order
_atom_site_calc_flag
_atom_site_refinement_flags_posn
_atom_site_refinement_flags_adp
C1 C 0.31916(18) 0.3673(3) 0.51710(17) 0.0308(5) Uani 1 1 d . .
C2 C 0.2227(2) 0.3947(4) 0.54267(19) 0.0444(7) Uani 1 1 d . .
H2 H 0.213128 0.371482 0.606607 0.053 Uiso 1 1 calc R U
C3 C 0.1406(2) 0.4566(4) 0.4728(2) 0.0488(7) Uani 1 1 d . .
H3 H 0.074977 0.474855 0.489012 0.059 Uiso 1 1 calc R U
C4 C 0.1562(2) 0.4909(4) 0.3792(2) 0.0402(6) Uani 1 1 d . .
C5 C 0.2508(2) 0.4633(5) 0.3526(2) 0.0533(8) Uani 1 1 d . .
H5 H 0.259710 0.486397 0.288456 0.064 Uiso 1 1 calc R U
C6 C 0.3329(2) 0.4007(4) 0.42195(19) 0.0455(7) Uani 1 1 d . .
H6 H 0.397838 0.380670 0.404768 0.055 Uiso 1 1 calc R U
C7 C 0.73528(16) 0.1373(3) 0.44302(16) 0.0266(5) Uani 1 1 d . .
C8 C 0.77438(18) 0.0689(3) 0.53516(17) 0.0316(5) Uani 1 1 d . .
H8 H 0.731302 0.056809 0.581556 0.038 Uiso 1 1 calc R U
C9 C 0.87917(18) 0.0181(4) 0.55798(17) 0.0326(5) Uani 1 1 d . .
H9 H 0.906244 -0.025904 0.620650 0.039 Uiso 1 1 calc R U
C10 C 0.94423(16) 0.0316(3) 0.48916(16) 0.0267(5) Uani 1 1 d . .
C11 C 0.90274(18) 0.1069(4) 0.39778(17) 0.0372(6) Uani 1 1 d . .
H11 H 0.945401 0.120833 0.351159 0.045 Uiso 1 1 calc R U
C12 C 0.79867(18) 0.1616(4) 0.37510(16) 0.0335(6) Uani 1 1 d . .
N1 N 0.0692(2) 0.5669(4) 0.3070(2) 0.0548(7) Uani 1 1 d . .
N2 N 0.62386(15) 0.1804(3) 0.41184(17) 0.0282(5) Uani 1 1 d . .
O1 O 0.08508(19) 0.6018(4) 0.22461(19) 0.0818(8) Uani 1 1 d . .
O2 O -0.01477(18) 0.5917(4) 0.33207(18) 0.0749(8) Uani 1 1 d . .
O3 O 0.39029(14) 0.1742(2) 0.67225(12) 0.0378(4) Uani 1 1 d . .
O4 O 0.50534(15) 0.2296(3) 0.55905(13) 0.0517(6) Uani 1 1 d . .
O5 O 0.46041(13) 0.4724(2) 0.66195(13) 0.0398(4) Uani 1 1 d . .
O6 O 0.75472(15) 0.2420(4) 0.28916(13) 0.0554(6) Uani 1 1 d D .
S1 S 0.42822(4) 0.30653(8) 0.60942(4) 0.0298(2) Uani 1 1 d . .
H2A H 0.613(2) 0.284(4) 0.381(2) 0.044(8) Uiso 1 1 d . .
H2B H 0.593(2) 0.095(4) 0.373(2) 0.040(8) Uiso 1 1 d . .
H2C H 0.589(2) 0.187(4) 0.459(2) 0.034(7) Uiso 1 1 d . .
H6A H 0.802(2) 0.266(5) 0.248(2) 0.070(10) Uiso 1 1 d D .

loop_
_atom_site_aniso_label
_atom_site_aniso_U_11
_atom_site_aniso_U_22
_atom_site_aniso_U_33
_atom_site_aniso_U_23
_atom_site_aniso_U_13
_atom_site_aniso_U_12
C1 0.0324(12) 0.0295(13) 0.0313(12) -0.0027(10) 0.0078(10) -0.0012(10)
C2 0.0363(14) 0.0635(19) 0.0355(13) 0.0044(14) 0.0125(11) 0.0067(13)
C3 0.0324(14) 0.0642(19) 0.0504(16) -0.0018(15) 0.0089(12) 0.0059(14)
C4 0.0366(14) 0.0362(14) 0.0428(14) -0.0025(12) -0.0056(11) -0.0044(12)
C5 0.0476(16) 0.078(2) 0.0335(14) 0.0079(15) 0.0052(12) -0.0026(16)
C6 0.0367(14) 0.067(2) 0.0349(13) 0.0049(14) 0.0110(11) 0.0022(14)
C7 0.0234(11) 0.0277(12) 0.0286(11) -0.0030(10) 0.0045(9) -0.0001(9)
C8 0.0298(12) 0.0392(14) 0.0284(11) 0.0020(11) 0.0122(9) 0.0022(11)
C9 0.0319(12) 0.0407(14) 0.0254(11) 0.0054(11) 0.0059(9) 0.0063(11)
C10 0.0239(11) 0.0295(12) 0.0266(11) -0.0012(10) 0.0046(9) -0.0012(9)
C11 0.0258(12) 0.0592(17) 0.0281(12) 0.0075(12) 0.0091(9) 0.0031(12)
C12 0.0269(12) 0.0477(15) 0.0254(11) 0.0039(11) 0.0034(9) 0.0030(11)
N1 0.0504(15) 0.0472(15) 0.0560(16) 0.0022(13) -0.0180(12) -0.0048(12)
N2 0.0227(10) 0.0305(12) 0.0319(11) -0.0021(10) 0.0064(9) 0.0025(9)
O1 0.0670(15) 0.100(2) 0.0658(16) 0.0350(16) -0.0189(12) -0.0115(15)
O2 0.0451(13) 0.0917(19) 0.0782(16) -0.0132(15) -0.0134(11) 0.0161(13)
O3 0.0465(10) 0.0338(9) 0.0348(9) 0.0013(8) 0.0120(8) -0.0017(8)
O4 0.0462(11) 0.0732(15) 0.0403(10) 0.0045(10) 0.0197(9) 0.0243(11)
O5 0.0396(10) 0.0354(10) 0.0423(10) -0.0018(8) 0.0021(8) -0.0053(8)
O6 0.0356(10) 0.0988(17) 0.0329(10) 0.0215(11) 0.0090(8) 0.0154(11)
S1 0.0304(3) 0.0321(4) 0.0286(3) -0.0003(2) 0.0099(2) 0.0033(2)

loop_
_atom_type_symbol
_atom_type_description
_atom_type_scat_dispersion_real
_atom_type_scat_dispersion_imag
_atom_type_scat_source
C C 0.0033 0.0016 'International Tables Vol C Tables 4.2.6.8 and 6.1.1.4'
H H 0.0000 0.0000 'International Tables Vol C Tables 4.2.6.8 and 6.1.1.4'
N N 0.0061 0.0033 'International Tables Vol C Tables 4.2.6.8 and 6.1.1.4'
O O 0.0106 0.0060 'International Tables Vol C Tables 4.2.6.8 and 6.1.1.4'
S S 0.1246 0.1234 'International Tables Vol C Tables 4.2.6.8 and 6.1.1.4'

loop_
_geom_angle_atom_site_label_1
_geom_angle_atom_site_label_2
_geom_angle_atom_site_label_3
_geom_angle
_geom_angle_site_symmetry_3
C2 C1 C6 120.1(2) .
C2 C1 S1 119.61(18) .
C6 C1 S1 120.07(19) .
C3 C2 C1 119.4(2) .
C4 C3 C2 119.5(2) .
C5 C4 C3 121.8(2) .
C5 C4 N1 119.4(3) .
C3 C4 N1 118.7(3) .
C4 C5 C6 118.9(3) .
C5 C6 C1 120.2(2) .
C12 C7 C8 121.1(2) .
C12 C7 N2 117.2(2) .
C8 C7 N2 121.7(2) .
C7 C8 C9 119.1(2) .
C10 C9 C8 121.4(2) .
C9 C10 C11 117.8(2) .
C9 C10 C10 122.0(3) 3_756
C11 C10 C10 120.1(2) 3_756
C12 C11 C10 121.1(2) .
O6 C12 C7 116.6(2) .
O6 C12 C11 124.0(2) .
C7 C12 C11 119.4(2) .
O2 N1 O1 123.3(3) .
O2 N1 C4 118.7(3) .
O1 N1 C4 118.0(3) .
O4 S1 O5 114.56(12) .
O4 S1 O3 111.49(12) .
O5 S1 O3 111.71(10) .
O4 S1 C1 106.65(11) .
O5 S1 C1 105.22(11) .
O3 S1 C1 106.56(11) .

loop_
_geom_bond_atom_site_label_1
_geom_bond_atom_site_label_2
_geom_bond_distance
_geom_bond_site_symmetry_2
C1 C2 1.379(3) .
C1 C6 1.381(3) .
C1 S1 1.778(2) .
C2 C3 1.376(4) .
C3 C4 1.368(4) .
C4 C5 1.363(4) .
C4 N1 1.472(3) .
C5 C6 1.374(4) .
C7 C12 1.370(3) .
C7 C8 1.375(3) .
C7 N2 1.466(3) .
C8 C9 1.390(3) .
C9 C10 1.388(3) .
C10 C11 1.393(3) .
C10 C10 1.498(4) 3_756
C11 C12 1.389(3) .
C12 O6 1.355(3) .
N1 O2 1.217(3) .
N1 O1 1.221(4) .
O3 S1 1.4534(18) .
O4 S1 1.4387(18) .
O5 S1 1.4464(19) .

loop_
_geom_torsion_atom_site_label_1
_geom_torsion_atom_site_label_2
_geom_torsion_atom_site_label_3
_geom_torsion_atom_site_label_4
_geom_torsion
_geom_torsion_site_symmetry_1
_geom_torsion_site_symmetry_4
C6 C1 C2 C3 -0.4(4) . .
S1 C1 C2 C3 174.5(2) . .
C1 C2 C3 C4 -0.4(5) . .
C2 C3 C4 C5 0.9(5) . .
C2 C3 C4 N1 -176.5(3) . .
C3 C4 C5 C6 -0.6(5) . .
N1 C4 C5 C6 176.9(3) . .
C4 C5 C6 C1 -0.3(5) . .
C2 C1 C6 C5 0.8(5) . .
S1 C1 C6 C5 -174.2(2) . .
C12 C7 C8 C9 -2.3(4) . .
N2 C7 C8 C9 175.3(2) . .
C7 C8 C9 C10 -1.3(4) . .
C8 C9 C10 C11 3.4(4) . .
C8 C9 C10 C10 -176.8(3) . 3_756
C9 C10 C11 C12 -2.0(4) . .
C10 C10 C11 C12 178.1(3) 3_756 .
C8 C7 C12 O6 -175.3(2) . .
N2 C7 C12 O6 7.1(4) . .
C8 C7 C12 C11 3.6(4) . .
N2 C7 C12 C11 -174.0(2) . .
C10 C11 C12 O6 177.4(3) . .
C10 C11 C12 C7 -1.5(4) . .
C5 C4 N1 O2 -179.6(3) . .
C3 C4 N1 O2 -2.1(4) . .
C5 C4 N1 O1 0.4(4) . .
C3 C4 N1 O1 177.9(3) . .
C2 C1 S1 O4 161.1(2) . .
C6 C1 S1 O4 -24.0(3) . .
C2 C1 S1 O5 -76.8(2) . .
C6 C1 S1 O5 98.1(2) . .
C2 C1 S1 O3 41.9(2) . .
C6 C1 S1 O3 -143.1(2) . .
